data_7051441
loop_
_publ_author_name
'Toshihiro Murafuji'

_journal_name_full 'New Journal of Chemistry'
_journal_paper_doi 10.1039/a902282a
_journal_year 1999
_chemical_formula_moiety 'C21 H26 B N O, C9 H9'
_chemical_formula_sum 'C30 H35 B N O'
_chemical_formula_weight 436.42
_space_group_IT_number 2
_symmetry_cell_setting triclinic
_symmetry_Int_Tables_number 2
_symmetry_space_group_name_Hall '-P 1'
_symmetry_space_group_name_H-M 'P -1'
_cell_angle_alpha 101.21(3)
_cell_angle_beta 95.90(4)
_cell_angle_gamma 108.32(3)
_cell_formula_units_Z 2
_cell_length_a 9.622(4)
_cell_length_b 15.155(5)
_cell_length_c 9.522(3)
_cell_measurement_temperature 153.2
_cell_volume 1272.9(9)
_diffrn_ambient_temperature 153.2
_exptl_crystal_density_diffrn 1.139
_cod_database_code 7051441

loop_
_symmetry_equiv_pos_as_xyz
x,y,z
-x,-y,-z

loop_
_atom_site_label
_atom_site_type_symbol
_atom_site_fract_x
_atom_site_fract_y
_atom_site_fract_z
_atom_site_U_iso_or_equiv
_atom_site_adp_type
_atom_site_occupancy
_atom_site_calc_flag
_atom_site_refinement_flags
_atom_site_disorder_assembly
_atom_site_disorder_group
O(1) O 1.6605(1) 0.71185(9) 0.8372(1) 0.0315(4) Uani 1.00 d . . .
N(1) N 0.8348(2) 0.2863(1) 0.4311(2) 0.0345(5) Uani 1.00 d . . .
C(1) C 1.8555(2) 0.8215(1) 0.7495(2) 0.0289(5) Uani 1.00 d . . .
C(2) C 1.9748(2) 0.8866(1) 0.7097(2) 0.0344(6) Uani 1.00 d . . .
C(3) C 1.9777(2) 0.8873(2) 0.5638(2) 0.0374(6) Uani 1.00 d . . .
C(4) C 1.8624(2) 0.8249(2) 0.4546(2) 0.0374(6) Uani 1.00 d . . .
C(5) C 1.7420(2) 0.7599(2) 0.4895(2) 0.0331(6) Uani 1.00 d . . .
C(6) C 1.7412(2) 0.7587(1) 0.6359(2) 0.0278(5) Uani 1.00 d . . .
C(7) C 1.6290(2) 0.6957(1) 0.6971(2) 0.0281(5) Uani 1.00 d . . .
C(8) C 1.4959(2) 0.6229(1) 0.6165(2) 0.0300(5) Uani 1.00 d . . .
C(9) C 1.3921(2) 0.5691(1) 0.6823(2) 0.0281(5) Uani 1.00 d . . .
C(10) C 1.2520(2) 0.4965(1) 0.6147(2) 0.0264(5) Uani 1.00 d . . .
C(11) C 1.1976(2) 0.4724(1) 0.4639(2) 0.0290(5) Uani 1.00 d . . .
C(12) C 1.0619(2) 0.4037(1) 0.4031(2) 0.0293(5) Uani 1.00 d . . .
C(13) C 0.9702(2) 0.3538(1) 0.4903(2) 0.0279(5) Uani 1.00 d . . .
C(14) C 1.0247(2) 0.3776(1) 0.6412(2) 0.0316(5) Uani 1.00 d . . .
C(15) C 1.1603(2) 0.4470(1) 0.7002(2) 0.0302(5) Uani 1.00 d . . .
C(16) C 0.7848(3) 0.2560(2) 0.2744(2) 0.0414(6) Uani 1.00 d . . .
C(17) C 0.7387(3) 0.2391(2) 0.5225(3) 0.0479(7) Uani 1.00 d . . .
C(18) C 1.9189(2) 0.7603(2) 0.9964(2) 0.0349(6) Uani 1.00 d . . .
C(19) C 2.0635(3) 0.8380(2) 1.0820(3) 0.0420(6) Uani 1.00 d . . .
C(20) C 1.7714(2) 0.8852(2) 1.0013(2) 0.0354(6) Uani 1.00 d . . .
C(21) C 1.6357(3) 0.9060(2) 0.9388(3) 0.0507(8) Uani 1.00 d . . .
C(22) C 1.3460(3) 0.6994(2) 1.0840(2) 0.0420(7) Uani 1.00 d . . .
C(23) C 1.4768(3) 0.6810(2) 1.1145(2) 0.0450(7) Uani 1.00 d . . .
C(24) C 1.4714(3) 0.5925(2) 1.1355(2) 0.0435(7) Uani 1.00 d . . .
C(25) C 1.3359(3) 0.5220(2) 1.1271(2) 0.0405(6) Uani 1.00 d . . .
C(26) C 1.2059(3) 0.5410(2) 1.0977(2) 0.0397(6) Uani 1.00 d . . .
C(27) C 1.2111(3) 0.6296(2) 1.0753(2) 0.0399(6) Uani 1.00 d . . .
C(28) C 0.4228(3) 0.0455(2) 0.5856(3) 0.0474(7) Uani 1.00 d . . .
C(29) C 0.3797(3) 0.0193(2) 0.4368(3) 0.0454(7) Uani 1.00 d . . .
C(30) C 0.4564(3) -0.0261(2) 0.3501(3) 0.0468(7) Uani 1.00 d . . .
B(1) B 1.8128(2) 0.8004(2) 0.9023(2) 0.0302(6) Uani 1.00 d . . .
H(1) H 2.055(2) 0.933(1) 0.784(2) 0.041(6) Uiso 1.00 calc . . .
H(2) H 2.066(2) 0.935(2) 0.539(2) 0.043(6) Uiso 1.00 calc . . .
H(3) H 1.868(2) 0.830(1) 0.359(2) 0.038(6) Uiso 1.00 calc . . .
H(4) H 1.662(2) 0.714(2) 0.411(2) 0.043(6) Uiso 1.00 calc . . .
H(5) H 1.482(2) 0.615(1) 0.511(2) 0.035(6) Uiso 1.00 calc . . .
H(6) H 1.418(2) 0.582(1) 0.790(2) 0.034(5) Uiso 1.00 calc . . .
H(7) H 1.256(2) 0.509(1) 0.400(2) 0.036(5) Uiso 1.00 calc . . .
H(8) H 1.025(2) 0.388(1) 0.296(2) 0.036(6) Uiso 1.00 calc . . .
H(9) H 0.968(2) 0.344(1) 0.701(2) 0.036(6) Uiso 1.00 calc . . .
H(10) H 1.194(2) 0.463(1) 0.807(2) 0.035(5) Uiso 1.00 calc . . .
H(11) H 0.690(3) 0.200(2) 0.252(3) 0.071(8) Uiso 1.00 calc . . .
H(12) H 0.772(3) 0.307(2) 0.231(3) 0.060(7) Uiso 1.00 calc . . .
H(13) H 0.850(3) 0.232(2) 0.217(3) 0.071(8) Uiso 1.00 calc . . .
H(14) H 0.722(3) 0.292(2) 0.605(3) 0.078(9) Uiso 1.00 calc . . .
H(15) H 0.644(3) 0.196(2) 0.465(3) 0.076(9) Uiso 1.00 calc . . .
H(16) H 0.787(3) 0.199(2) 0.572(3) 0.075(9) Uiso 1.00 calc . . .
H(17) H 1.862(2) 0.728(2) 1.069(2) 0.048(6) Uiso 1.00 calc . . .
H(18) H 1.943(2) 0.705(2) 0.928(2) 0.052(6) Uiso 1.00 calc . . .
H(19) H 2.133(3) 0.814(2) 1.147(2) 0.053(7) Uiso 1.00 calc . . .
H(20) H 2.124(3) 0.868(2) 1.013(2) 0.054(7) Uiso 1.00 calc . . .
H(21) H 2.041(3) 0.889(2) 1.149(3) 0.065(8) Uiso 1.00 calc . . .
H(22) H 1.756(2) 0.873(2) 1.106(2) 0.051(6) Uiso 1.00 calc . . .
H(23) H 1.858(2) 0.943(2) 1.016(2) 0.041(6) Uiso 1.00 calc . . .
H(24) H 1.618(3) 0.968(2) 1.007(3) 0.070(8) Uiso 1.00 calc . . .
H(25) H 1.645(3) 0.919(2) 0.842(3) 0.076(9) Uiso 1.00 calc . . .
H(26) H 1.539(3) 0.848(2) 0.930(3) 0.068(8) Uiso 1.00 calc . . .
H(27) H 1.347(3) 0.762(2) 1.068(3) 0.068(8) Uiso 1.00 calc . . .
H(28) H 1.568(3) 0.729(2) 1.115(3) 0.062(8) Uiso 1.00 calc . . .
H(29) H 1.566(3) 0.577(2) 1.156(3) 0.065(7) Uiso 1.00 calc . . .
H(30) H 1.331(3) 0.457(2) 1.143(2) 0.060(7) Uiso 1.00 calc . . .
H(31) H 1.109(3) 0.491(2) 1.094(2) 0.052(7) Uiso 1.00 calc . . .
H(32) H 1.118(3) 0.645(2) 1.056(2) 0.049(6) Uiso 1.00 calc . . .
H(33) H 0.369(3) 0.081(2) 0.649(3) 0.064(8) Uiso 1.00 calc . . .
H(34) H 0.295(3) 0.033(2) 0.391(3) 0.066(8) Uiso 1.00 calc . . .
H(35) H 0.424(3) -0.046(2) 0.242(3) 0.072(8) Uiso 1.00 calc . . .

loop_
_atom_site_aniso_label
_atom_site_aniso_U_11
_atom_site_aniso_U_22
_atom_site_aniso_U_33
_atom_site_aniso_U_12
_atom_site_aniso_U_13
_atom_site_aniso_U_23
O(1) 0.0313(7) 0.0294(7) 0.0282(7) 0.0047(6) 0.0013(6) 0.0054(6)
N(1) 0.0279(9) 0.0353(10) 0.0342(9) 0.0048(8) 0.0020(7) 0.0058(7)
C(1) 0.030(1) 0.0251(10) 0.033(1) 0.0120(8) 0.0040(8) 0.0058(8)
C(2) 0.032(1) 0.030(1) 0.040(1) 0.0093(9) 0.0058(9) 0.0070(9)
C(3) 0.035(1) 0.034(1) 0.047(1) 0.0110(10) 0.0130(10) 0.0162(10)
C(4) 0.043(1) 0.041(1) 0.035(1) 0.018(1) 0.0111(10) 0.0142(10)
C(5) 0.036(1) 0.034(1) 0.030(1) 0.0150(10) 0.0031(9) 0.0062(9)
C(6) 0.028(1) 0.0261(10) 0.0306(10) 0.0120(8) 0.0048(8) 0.0064(8)
C(7) 0.030(1) 0.0264(10) 0.0286(10) 0.0128(8) 0.0019(8) 0.0043(8)
C(8) 0.030(1) 0.030(1) 0.028(1) 0.0096(9) 0.0009(8) 0.0047(8)
C(9) 0.030(1) 0.028(1) 0.0267(10) 0.0139(8) 0.0019(8) 0.0021(8)
C(10) 0.0256(10) 0.0251(9) 0.0268(9) 0.0100(8) 0.0017(8) 0.0017(8)
C(11) 0.032(1) 0.030(1) 0.0259(10) 0.0115(9) 0.0054(8) 0.0068(8)
C(12) 0.030(1) 0.032(1) 0.0250(10) 0.0118(9) 0.0018(8) 0.0035(8)
C(13) 0.0251(10) 0.0262(10) 0.0315(10) 0.0098(8) 0.0032(8) 0.0041(8)
C(14) 0.030(1) 0.037(1) 0.030(1) 0.0105(9) 0.0087(8) 0.0112(9)
C(15) 0.031(1) 0.035(1) 0.0244(10) 0.0131(9) 0.0033(8) 0.0053(8)
C(16) 0.033(1) 0.044(1) 0.037(1) 0.009(1) -0.0031(10) -0.002(1)
C(17) 0.033(1) 0.048(1) 0.050(1) -0.003(1) 0.005(1) 0.014(1)
C(18) 0.035(1) 0.034(1) 0.031(1) 0.0100(9) 0.0007(9) 0.0048(9)
C(19) 0.036(1) 0.041(1) 0.042(1) 0.011(1) -0.005(1) 0.004(1)
C(20) 0.032(1) 0.031(1) 0.038(1) 0.0075(9) 0.0039(9) 0.0036(9)
C(21) 0.053(2) 0.058(2) 0.054(2) 0.032(1) 0.010(1) 0.016(1)
C(22) 0.054(1) 0.040(1) 0.038(1) 0.020(1) 0.011(1) 0.0135(10)
C(23) 0.039(1) 0.050(1) 0.042(1) 0.008(1) 0.010(1) 0.012(1)
C(24) 0.041(1) 0.057(2) 0.038(1) 0.025(1) 0.0056(10) 0.010(1)
C(25) 0.055(1) 0.041(1) 0.030(1) 0.021(1) 0.0070(10) 0.0102(9)
C(26) 0.039(1) 0.043(1) 0.036(1) 0.011(1) 0.0091(10) 0.0113(10)
C(27) 0.040(1) 0.049(1) 0.038(1) 0.021(1) 0.0082(10) 0.013(1)
C(28) 0.050(1) 0.045(1) 0.056(2) 0.023(1) 0.016(1) 0.019(1)
C(29) 0.038(1) 0.041(1) 0.060(2) 0.014(1) 0.007(1) 0.020(1)
C(30) 0.051(1) 0.042(1) 0.048(1) 0.016(1) 0.006(1) 0.014(1)
B(1) 0.027(1) 0.025(1) 0.031(1) 0.0022(9) -0.0014(9) 0.0024(9)

loop_
_geom_bond_atom_site_label_1
_geom_bond_atom_site_label_2
_geom_bond_distance
_geom_bond_site_symmetry_1
_geom_bond_site_symmetry_2
_geom_bond_publ_flag
O(1) C(7) 1.294(2) 1_555 1_555 yes
O(1) B(1) 1.608(2) 1_555 1_555 yes
N(1) C(13) 1.359(2) 1_555 1_555 yes
N(1) C(16) 1.455(3) 1_555 1_555 yes
N(1) C(17) 1.455(3) 1_555 1_555 yes
C(1) C(2) 1.398(3) 1_555 1_555 yes
C(1) C(6) 1.408(3) 1_555 1_555 yes
C(1) B(1) 1.616(3) 1_555 1_555 yes
C(2) C(3) 1.395(3) 1_555 1_555 yes
C(3) C(4) 1.388(3) 1_555 1_555 yes
C(4) C(5) 1.383(3) 1_555 1_555 yes
C(5) C(6) 1.398(3) 1_555 1_555 yes
C(6) C(7) 1.455(3) 1_555 1_555 yes
C(7) C(8) 1.424(3) 1_555 1_555 yes
C(8) C(9) 1.367(3) 1_555 1_555 yes
C(9) C(10) 1.434(3) 1_555 1_555 yes
C(10) C(11) 1.411(3) 1_555 1_555 yes
C(10) C(15) 1.405(3) 1_555 1_555 yes
C(11) C(12) 1.372(3) 1_555 1_555 yes
C(12) C(13) 1.420(3) 1_555 1_555 yes
C(13) C(14) 1.412(3) 1_555 1_555 yes
C(14) C(15) 1.372(3) 1_555 1_555 yes
C(18) C(19) 1.533(3) 1_555 1_555 yes
C(18) B(1) 1.622(3) 1_555 1_555 yes
C(20) C(21) 1.526(3) 1_555 1_555 yes
C(20) B(1) 1.621(3) 1_555 1_555 yes
C(22) C(23) 1.387(3) 1_555 1_555 yes
C(22) C(27) 1.375(3) 1_555 1_555 yes
C(23) C(24) 1.380(3) 1_555 1_555 yes
C(24) C(25) 1.385(3) 1_555 1_555 yes
C(25) C(26) 1.383(3) 1_555 1_555 yes
C(26) C(27) 1.386(3) 1_555 1_555 yes
C(28) C(29) 1.376(3) 1_555 1_555 yes
C(28) C(30) 1.397(3) 1_555 2_656 yes
C(29) C(30) 1.386(3) 1_555 1_555 yes
